data_2232609
loop_
_publ_author_name
'Suchetan, P. A.'
'Foro, Sabine'
'Gowda, B. Thimme'

_publ_section_title
;
 <i>N</i>-Benzoyl-3-nitrobenzenesulfonamide
;
_journal_coeditor_code BT5732
_journal_issue 12
_journal_name_full 'Acta Crystallographica Section E'
_journal_page_first o3515
_journal_paper_doi 10.1107/S1600536811051142
_journal_volume 67
_journal_year 2011
_chemical_formula_iupac 'C13 H10 N2 O5 S'
_chemical_formula_moiety 'C13 H10 N2 O5 S'
_chemical_formula_sum 'C13 H10 N2 O5 S'
_chemical_formula_weight 306.29
_chemical_name_systematic
;
<i>N</i>-Benzoyl-3-nitrobenzenesulfonamide
;
_space_group_IT_number 14
_symmetry_cell_setting monoclinic
_symmetry_space_group_name_Hall '-P 2ybc'
_symmetry_space_group_name_H-M 'P 1 21/c 1'
_atom_sites_solution_hydrogens geom
_atom_sites_solution_primary direct
_atom_sites_solution_secondary difmap
_audit_creation_method SHELXL-97
_cell_angle_alpha 90.00
_cell_angle_beta 93.690(10)
_cell_angle_gamma 90.00
_cell_formula_units_Z 4
_cell_length_a 11.5460(10)
_cell_length_b 5.0302(5)
_cell_length_c 23.387(2)
_cell_measurement_reflns_used 1881
_cell_measurement_temperature 293(2)
_cell_measurement_theta_max 27.75
_cell_measurement_theta_min 2.56
_cell_volume 1355.5(2)
_computing_cell_refinement
;
CrysAlis RED (Oxford Diffraction, 2009)
;
_computing_data_collection
;
CrysAlis CCD (Oxford Diffraction, 2009)
;
_computing_data_reduction
;
CrysAlis RED  (Oxford Diffraction, 2009)
;
_computing_molecular_graphics 'PLATON (Spek, 2009)'
_computing_publication_material 'SHELXL97 (Sheldrick, 2008)'
_computing_structure_refinement 'SHELXL97 (Sheldrick, 2008)'
_computing_structure_solution 'SHELXS97 (Sheldrick, 2008)'
_diffrn_ambient_temperature 293(2)
_diffrn_measured_fraction_theta_full 0.997
_diffrn_measured_fraction_theta_max 0.997
_diffrn_measurement_device_type
;
Oxford Diffraction Xcalibur diffractometer
with a Sapphire CCD detector
;
_diffrn_measurement_method
;
Rotation method data acquisition using omega and phi
;
_diffrn_radiation_monochromator graphite
_diffrn_radiation_source 'fine-focus sealed tube'
_diffrn_radiation_type MoK\a
_diffrn_radiation_wavelength 0.71073
_diffrn_reflns_av_R_equivalents 0.0126
_diffrn_reflns_av_sigmaI/netI 0.0207
_diffrn_reflns_limit_h_max 14
_diffrn_reflns_limit_h_min -9
_diffrn_reflns_limit_k_max 3
_diffrn_reflns_limit_k_min -6
_diffrn_reflns_limit_l_max 29
_diffrn_reflns_limit_l_min -24
_diffrn_reflns_number 4929
_diffrn_reflns_theta_full 26.37
_diffrn_reflns_theta_max 26.37
_diffrn_reflns_theta_min 2.56
_diffrn_standards_decay_% 0
_diffrn_standards_number 0
_exptl_absorpt_coefficient_mu 0.262
_exptl_absorpt_correction_T_max 0.9592
_exptl_absorpt_correction_T_min 0.8844
_exptl_absorpt_correction_type multi-scan
_exptl_absorpt_process_details
;
(CrysAlis RED; Oxford Diffraction, 2009)
;
_exptl_crystal_colour colourless
_exptl_crystal_density_diffrn 1.501
_exptl_crystal_density_method 'not measured'
_exptl_crystal_description rod
_exptl_crystal_F_000 632
_exptl_crystal_size_max 0.48
_exptl_crystal_size_mid 0.20
_exptl_crystal_size_min 0.16
_refine_diff_density_max 0.273
_refine_diff_density_min -0.329
_refine_ls_extinction_method none
_refine_ls_goodness_of_fit_ref 1.053
_refine_ls_hydrogen_treatment mixed
_refine_ls_matrix_type full
_refine_ls_number_parameters 193
_refine_ls_number_reflns 2768
_refine_ls_number_restraints 1
_refine_ls_restrained_S_all 1.054
_refine_ls_R_factor_all 0.0545
_refine_ls_R_factor_gt 0.0401
_refine_ls_shift/su_max 0.002
_refine_ls_shift/su_mean 0.000
_refine_ls_structure_factor_coef Fsqd
_refine_ls_weighting_details 'calc w=1/[\s^2^(Fo^2^)+(0.0313P)^2^+0.8565P] where P=(Fo^2^+2Fc^2^)/3'
_refine_ls_weighting_scheme calc
_refine_ls_wR_factor_gt 0.0866
_refine_ls_wR_factor_ref 0.0929
_reflns_number_gt 2225
_reflns_number_total 2768
_reflns_threshold_expression I>2\s(I)
_cod_data_source_file bt5732.cif
_cod_data_source_block I
_cod_original_sg_symbol_H-M 'P 21/c'
_cod_database_code 2232609
_cod_database_fobs_code 2232609

loop_
_symmetry_equiv_pos_as_xyz
'x, y, z'
'-x, y+1/2, -z+1/2'
'-x, -y, -z'
'x, -y-1/2, z-1/2'

loop_
_atom_site_type_symbol
_atom_site_label
_atom_site_fract_x
_atom_site_fract_y
_atom_site_fract_z
_atom_site_U_iso_or_equiv
_atom_site_adp_type
_atom_site_calc_flag
_atom_site_refinement_flags
_atom_site_occupancy
_atom_site_symmetry_multiplicity
C C1 0.23224(16) 0.3781(4) 0.79448(8) 0.0329(4) Uani d . 1 1
C C2 0.27622(17) 0.5700(4) 0.83229(8) 0.0363(4) Uani d . 1 1
H H2 0.3546 0.6143 0.8346 0.044 Uiso calc R 1 1
C C3 0.19897(18) 0.6929(4) 0.86639(8) 0.0405(5) Uani d . 1 1
C C4 0.08278(19) 0.6308(5) 0.86402(9) 0.0496(6) Uani d . 1 1
H H4 0.0329 0.7184 0.8874 0.059 Uiso calc R 1 1
C C5 0.04152(19) 0.4376(5) 0.82661(10) 0.0514(6) Uani d . 1 1
H H5 -0.0367 0.3923 0.8249 0.062 Uiso calc R 1 1
C C6 0.11592(18) 0.3100(4) 0.79148(9) 0.0431(5) Uani d . 1 1
H H6 0.0879 0.1795 0.7661 0.052 Uiso calc R 1 1
C C7 0.25229(17) 0.4841(4) 0.65601(8) 0.0357(4) Uani d . 1 1
C C8 0.27975(17) 0.6755(4) 0.61050(8) 0.0374(4) Uani d . 1 1
C C9 0.3905(2) 0.7661(6) 0.60253(10) 0.0608(7) Uani d . 1 1
H H9 0.4533 0.6984 0.6248 0.073 Uiso calc R 1 1
C C10 0.4082(3) 0.9574(7) 0.56151(11) 0.0812(10) Uani d . 1 1
H H10 0.4828 1.0197 0.5567 0.097 Uiso calc R 1 1
C C11 0.3168(3) 1.0554(6) 0.52804(11) 0.0782(9) Uani d . 1 1
H H11 0.3290 1.1853 0.5008 0.094 Uiso calc R 1 1
C C12 0.2079(3) 0.9630(6) 0.53456(11) 0.0722(8) Uani d . 1 1
H H12 0.1460 1.0284 0.5113 0.087 Uiso calc R 1 1
C C13 0.1884(2) 0.7726(5) 0.57538(9) 0.0557(6) Uani d . 1 1
H H13 0.1137 0.7094 0.5793 0.067 Uiso calc R 1 1
N N1 0.34339(14) 0.4120(3) 0.69483(7) 0.0339(4) Uani d D 1 1
H H1N 0.4037(15) 0.495(4) 0.6984(9) 0.041 Uiso d D 1 1
N N2 0.2428(2) 0.9045(4) 0.90566(8) 0.0564(5) Uani d . 1 1
O O1 0.43954(12) 0.2116(3) 0.77920(6) 0.0501(4) Uani d . 1 1
O O2 0.27356(14) -0.0250(3) 0.73033(6) 0.0518(4) Uani d . 1 1
O O3 0.15637(12) 0.3948(3) 0.66098(7) 0.0551(4) Uani d . 1 1
O O4 0.34651(19) 0.9464(4) 0.90974(9) 0.0856(7) Uani d . 1 1
O O5 0.17200(19) 1.0273(4) 0.93168(8) 0.0857(7) Uani d . 1 1
S S1 0.32724(4) 0.21577(10) 0.74967(2) 0.03588(14) Uani d . 1 1

loop_
_atom_site_aniso_label
_atom_site_aniso_U_11
_atom_site_aniso_U_22
_atom_site_aniso_U_33
_atom_site_aniso_U_12
_atom_site_aniso_U_13
_atom_site_aniso_U_23
C1 0.0396(10) 0.0295(9) 0.0295(9) 0.0041(8) 0.0026(8) 0.0043(8)
C2 0.0412(11) 0.0323(10) 0.0353(10) 0.0011(8) 0.0017(8) 0.0028(8)
C3 0.0548(12) 0.0338(11) 0.0325(10) 0.0074(9) 0.0005(9) 0.0014(9)
C4 0.0496(13) 0.0580(14) 0.0417(12) 0.0193(11) 0.0074(10) 0.0023(11)
C5 0.0377(11) 0.0672(16) 0.0496(13) 0.0024(11) 0.0051(10) 0.0056(12)
C6 0.0444(11) 0.0441(12) 0.0404(11) -0.0023(10) 0.0006(9) 0.0018(10)
C7 0.0380(10) 0.0349(10) 0.0337(10) -0.0010(9) -0.0007(8) -0.0030(8)
C8 0.0452(11) 0.0374(11) 0.0295(9) 0.0010(9) 0.0019(8) -0.0013(8)
C9 0.0549(14) 0.0849(19) 0.0418(12) -0.0150(13) -0.0014(10) 0.0196(13)
C10 0.088(2) 0.103(2) 0.0523(15) -0.0375(19) 0.0038(14) 0.0266(17)
C11 0.122(3) 0.0672(19) 0.0459(14) -0.0052(18) 0.0111(16) 0.0204(14)
C12 0.091(2) 0.079(2) 0.0462(14) 0.0293(17) 0.0040(14) 0.0187(14)
C13 0.0570(14) 0.0676(16) 0.0423(12) 0.0123(12) 0.0013(10) 0.0089(12)
N1 0.0338(8) 0.0331(9) 0.0349(8) -0.0041(7) 0.0012(7) 0.0023(7)
N2 0.0812(15) 0.0457(11) 0.0419(11) 0.0100(11) 0.0005(10) -0.0078(9)
O1 0.0453(8) 0.0582(10) 0.0465(8) 0.0199(7) -0.0001(7) 0.0066(8)
O2 0.0786(11) 0.0269(8) 0.0513(9) -0.0036(7) 0.0143(8) -0.0034(7)
O3 0.0397(8) 0.0684(11) 0.0561(9) -0.0162(8) -0.0053(7) 0.0129(9)
O4 0.0849(15) 0.0825(15) 0.0889(15) -0.0178(12) 0.0012(12) -0.0401(12)
O5 0.1106(16) 0.0775(14) 0.0689(12) 0.0278(12) 0.0056(11) -0.0327(11)
S1 0.0445(3) 0.0285(2) 0.0350(3) 0.0064(2) 0.0045(2) 0.0023(2)

loop_
_atom_type_symbol
_atom_type_description
_atom_type_scat_dispersion_real
_atom_type_scat_dispersion_imag
_atom_type_scat_source
C C 0.0033 0.0016 'International Tables Vol C Tables 4.2.6.8 and 6.1.1.4'
H H 0.0000 0.0000 'International Tables Vol C Tables 4.2.6.8 and 6.1.1.4'
N N 0.0061 0.0033 'International Tables Vol C Tables 4.2.6.8 and 6.1.1.4'
O O 0.0106 0.0060 'International Tables Vol C Tables 4.2.6.8 and 6.1.1.4'
S S 0.1246 0.1234 'International Tables Vol C Tables 4.2.6.8 and 6.1.1.4'

loop_
_geom_angle_atom_site_label_1
_geom_angle_atom_site_label_2
_geom_angle_atom_site_label_3
_geom_angle
C2 C1 C6 121.36(18)
C2 C1 S1 119.06(15)
C6 C1 S1 119.58(15)
C3 C2 C1 117.24(19)
C3 C2 H2 121.4
C1 C2 H2 121.4
C4 C3 C2 122.7(2)
C4 C3 N2 119.0(2)
C2 C3 N2 118.3(2)
C5 C4 C3 119.0(2)
C5 C4 H4 120.5
C3 C4 H4 120.5
C4 C5 C6 120.2(2)
C4 C5 H5 119.9
C6 C5 H5 119.9
C1 C6 C5 119.5(2)
C1 C6 H6 120.2
C5 C6 H6 120.2
O3 C7 N1 119.97(18)
O3 C7 C8 123.34(18)
N1 C7 C8 116.68(17)
C9 C8 C13 118.7(2)
C9 C8 C7 123.57(19)
C13 C8 C7 117.71(19)
C8 C9 C10 120.1(2)
C8 C9 H9 119.9
C10 C9 H9 119.9
C11 C10 C9 120.4(3)
C11 C10 H10 119.8
C9 C10 H10 119.8
C12 C11 C10 120.0(3)
C12 C11 H11 120.0
C10 C11 H11 120.0
C11 C12 C13 120.6(3)
C11 C12 H12 119.7
C13 C12 H12 119.7
C12 C13 C8 120.2(2)
C12 C13 H13 119.9
C8 C13 H13 119.9
C7 N1 S1 123.21(13)
C7 N1 H1N 122.8(16)
S1 N1 H1N 111.6(15)
O4 N2 O5 124.3(2)
O4 N2 C3 118.2(2)
O5 N2 C3 117.5(2)
O2 S1 O1 120.32(10)
O2 S1 N1 109.49(9)
O1 S1 N1 103.98(9)
O2 S1 C1 107.95(10)
O1 S1 C1 107.39(9)
N1 S1 C1 107.00(9)

loop_
_geom_bond_atom_site_label_1
_geom_bond_atom_site_label_2
_geom_bond_distance
C1 C2 1.383(3)
C1 C6 1.383(3)
C1 S1 1.7654(19)
C2 C3 1.380(3)
C2 H2 0.9300
C3 C4 1.375(3)
C3 N2 1.474(3)
C4 C5 1.372(3)
C4 H4 0.9300
C5 C6 1.384(3)
C5 H5 0.9300
C6 H6 0.9300
C7 O3 1.208(2)
C7 N1 1.392(2)
C7 C8 1.485(3)
C8 C9 1.382(3)
C8 C13 1.383(3)
C9 C10 1.383(3)
C9 H9 0.9300
C10 C11 1.365(4)
C10 H10 0.9300
C11 C12 1.357(4)
C11 H11 0.9300
C12 C13 1.381(4)
C12 H12 0.9300
C13 H13 0.9300
N1 S1 1.6387(17)
N1 H1N 0.810(15)
N2 O4 1.213(3)
N2 O5 1.219(3)
O1 S1 1.4294(15)
O2 S1 1.4209(15)

loop_
_geom_hbond_atom_site_label_D
_geom_hbond_atom_site_label_H
_geom_hbond_atom_site_label_A
_geom_hbond_site_symmetry_A
_geom_hbond_distance_DH
_geom_hbond_distance_HA
_geom_hbond_distance_DA
_geom_hbond_angle_DHA
N1 H1N O1 2_656 0.810(15) 2.150(15) 2.954(2) 172(2)

loop_
_geom_torsion_atom_site_label_1
_geom_torsion_atom_site_label_2
_geom_torsion_atom_site_label_3
_geom_torsion_atom_site_label_4
_geom_torsion
C6 C1 C2 C3 -0.8(3)
S1 C1 C2 C3 179.74(14)
C1 C2 C3 C4 0.3(3)
C1 C2 C3 N2 -177.96(17)
C2 C3 C4 C5 0.5(3)
N2 C3 C4 C5 178.7(2)
C3 C4 C5 C6 -0.7(3)
C2 C1 C6 C5 0.6(3)
S1 C1 C6 C5 -179.95(16)
C4 C5 C6 C1 0.2(3)
O3 C7 C8 C9 -176.0(2)
N1 C7 C8 C9 5.2(3)
O3 C7 C8 C13 5.8(3)
N1 C7 C8 C13 -173.01(19)
C13 C8 C9 C10 2.3(4)
C7 C8 C9 C10 -175.9(2)
C8 C9 C10 C11 -1.0(5)
C9 C10 C11 C12 -0.7(5)
C10 C11 C12 C13 0.8(5)
C11 C12 C13 C8 0.6(4)
C9 C8 C13 C12 -2.2(4)
C7 C8 C13 C12 176.1(2)
O3 C7 N1 S1 -2.2(3)
C8 C7 N1 S1 176.65(14)
C4 C3 N2 O4 175.8(2)
C2 C3 N2 O4 -5.9(3)
C4 C3 N2 O5 -4.7(3)
C2 C3 N2 O5 173.6(2)
C7 N1 S1 O2 53.95(18)
C7 N1 S1 O1 -176.27(16)
C7 N1 S1 C1 -62.80(17)
C2 C1 S1 O2 160.32(15)
C6 C1 S1 O2 -19.17(18)
C2 C1 S1 O1 29.21(18)
C6 C1 S1 O1 -150.28(16)
C2 C1 S1 N1 -81.92(16)
C6 C1 S1 N1 98.59(17)

loop_
_cod_related_entry_id
_cod_related_entry_database
_cod_related_entry_code
1 ChemSpider 2220281
